data_7130844
loop_
_publ_author_name
'Matsumoto, Shota'
'Umeno, Tomohiro'
'Suzuki, Noriko'
'Usui, Kazuteru'
'Kawahata, Masatoshi'
'Karasawa, Satoru'

_publ_section_title
;
 Chelate-Free &#x201C;Turn-ON&#x201D;-Type Fluorescence Detection of
 Trivalent Metal Ions
;
_journal_name_full 'Chemical Communications'
_journal_paper_doi 10.1039/D2CC04815A
_journal_year 2022
_chemical_formula_sum 'C40 H30 Al Cl5 F12 N8 O6'
_chemical_formula_weight 1150.95
_space_group_crystal_system orthorhombic
_space_group_IT_number 19
_space_group_name_Hall 'P 2ac 2ab'
_space_group_name_H-M_alt 'P 21 21 21'
_atom_sites_solution_hydrogens geom
_audit_creation_method SHELXL-2018/3
_audit_update_record
;
2022-08-02 deposited with the CCDC.	2022-10-10 downloaded from the CCDC.
;
_cell_angle_alpha 90
_cell_angle_beta 90
_cell_angle_gamma 90
_cell_formula_units_Z 4
_cell_length_a 10.67650(10)
_cell_length_b 21.5837(3)
_cell_length_c 24.0601(3)
_cell_measurement_reflns_used 14983
_cell_measurement_temperature 93(2)
_cell_measurement_theta_max 71.9190
_cell_measurement_theta_min 2.7270
_cell_volume 5544.37(12)
_computing_cell_refinement 'CrysAlisPro 1.171.41.34a (Rigaku OD, 2019)'
_computing_data_collection 'CrysAlisPro 1.171.41.34a (Rigaku OD, 2019)'
_computing_data_reduction 'CrysAlisPro 1.171.41.34a (Rigaku OD, 2019)'
_computing_molecular_graphics 'ORTEP-3 for Windows (Farrugia, 1997)'
_computing_publication_material 'SHELXLE (H\"ubschle et al., 2011)'
_computing_structure_refinement 'SHELXL-2018/3 (Sheldrick, 2018)'
_computing_structure_solution 'SHELXT 2018/2 (Sheldrick, 2018)'
_diffrn_ambient_temperature 93(2)
_diffrn_measured_fraction_theta_full 0.997
_diffrn_measured_fraction_theta_max 0.917
_diffrn_measurement_device_type 'Rigaku XtaLAB Synergy-Custom'
_diffrn_measurement_method '\w scans'
_diffrn_radiation_type CuK\a
_diffrn_radiation_wavelength 1.54184
_diffrn_reflns_av_R_equivalents 0.0215
_diffrn_reflns_av_unetI/netI 0.0283
_diffrn_reflns_Laue_measured_fraction_full 0.997
_diffrn_reflns_Laue_measured_fraction_max 0.917
_diffrn_reflns_limit_h_max 11
_diffrn_reflns_limit_h_min -13
_diffrn_reflns_limit_k_max 26
_diffrn_reflns_limit_k_min -26
_diffrn_reflns_limit_l_max 29
_diffrn_reflns_limit_l_min -29
_diffrn_reflns_number 22241
_diffrn_reflns_point_group_measured_fraction_full 0.951
_diffrn_reflns_point_group_measured_fraction_max 0.861
_diffrn_reflns_theta_full 67.684
_diffrn_reflns_theta_max 77.231
_diffrn_reflns_theta_min 2.750
_diffrn_source 'rotating anode X-ray generator'
_exptl_absorpt_coefficient_mu 3.335
_exptl_absorpt_correction_T_max 1.00000
_exptl_absorpt_correction_T_min 0.82192
_exptl_absorpt_correction_type multi-scan
_exptl_absorpt_process_details
;
CrysAlisPro 1.171.41.34a (Rigaku Oxford Diffraction, 2019)
Empirical absorption correction using spherical harmonics,
 implemented in SCALE3 ABSPACK scaling algorithm.
;
_exptl_crystal_colour yellow
_exptl_crystal_density_diffrn 1.379
_exptl_crystal_description block
_exptl_crystal_F_000 2320
_exptl_crystal_preparation Luminescent
_exptl_crystal_size_max 0.165
_exptl_crystal_size_mid 0.063
_exptl_crystal_size_min 0.051
_refine_diff_density_max 0.849
_refine_diff_density_min -0.813
_refine_diff_density_rms 0.116
_refine_ls_abs_structure_details
;
 Flack x determined using 2785 quotients [(I+)-(I-)]/[(I+)+(I-)]
 (Parsons, Flack and Wagner, Acta Cryst. B69 (2013) 249-259).
;
_refine_ls_abs_structure_Flack 0.105(10)
_refine_ls_extinction_method none
_refine_ls_goodness_of_fit_ref 1.676
_refine_ls_hydrogen_treatment constr
_refine_ls_matrix_type full
_refine_ls_number_parameters 671
_refine_ls_number_reflns 10123
_refine_ls_number_restraints 73
_refine_ls_restrained_S_all 1.679
_refine_ls_R_factor_all 0.1387
_refine_ls_R_factor_gt 0.1270
_refine_ls_shift/su_max 0.001
_refine_ls_shift/su_mean 0.000
_refine_ls_structure_factor_coef Fsqd
_refine_ls_weighting_details 'w=1/[\s^2^(Fo^2^)+(0.2000P)^2^] where P=(Fo^2^+2Fc^2^)/3'
_refine_ls_weighting_scheme calc
_refine_ls_wR_factor_gt 0.3682
_refine_ls_wR_factor_ref 0.3879
_reflns_Friedel_coverage 0.699
_reflns_Friedel_fraction_full 0.893
_reflns_Friedel_fraction_max 0.791
_reflns_number_gt 8091
_reflns_number_total 10123
_reflns_threshold_expression 'I > 2\s(I)'
_cod_data_source_file d2cc04815a2.cif
_cod_data_source_block 1_sq
_cod_database_code 7130844
_shelx_shelxl_version_number 2018/3
_shelx_space_group_comment
;
The symmetry employed for this shelxl refinement is uniquely defined
by the following loop, which should always be used as a source of
symmetry information in preference to the above space-group names.
They are only intended as comments.
;
_shelx_estimated_absorpt_t_min 0.609
_shelx_estimated_absorpt_t_max 0.848

loop_
_space_group_symop_operation_xyz
'x, y, z'
'-x+1/2, -y, z+1/2'
'-x, y+1/2, -z+1/2'
'x+1/2, -y+1/2, -z'

loop_
_atom_site_label
_atom_site_type_symbol
_atom_site_fract_x
_atom_site_fract_y
_atom_site_fract_z
_atom_site_U_iso_or_equiv
_atom_site_adp_type
_atom_site_occupancy
_atom_site_site_symmetry_order
_atom_site_calc_flag
_atom_site_refinement_flags_posn
_atom_site_refinement_flags_adp
_atom_site_refinement_flags_occupancy
_atom_site_disorder_assembly
_atom_site_disorder_group
C1 C 0.6518(14) 0.6410(5) 0.2810(4) 0.094(4) Uani 1 1 d . . . . .
C2 C 0.7648(12) 0.6726(5) 0.2736(7) 0.102(4) Uani 1 1 d . . . . .
H2 H 0.812696 0.685303 0.304853 0.123 Uiso 1 1 calc R U . . .
C3 C 0.8052(11) 0.6850(5) 0.2220(5) 0.085(3) Uani 1 1 d . . . . .
H3 H 0.884485 0.703918 0.216373 0.102 Uiso 1 1 calc R U . . .
C4 C 0.7295(8) 0.6698(4) 0.1765(5) 0.079(3) Uani 1 1 d . . . . .
C5 C 0.7636(8) 0.6842(4) 0.1228(5) 0.081(3) Uani 1 1 d . . . . .
C6 C 0.6838(9) 0.6695(5) 0.0797(4) 0.080(2) Uani 1 1 d . . . . .
H6 H 0.706745 0.678273 0.042427 0.096 Uiso 1 1 calc R U . . .
C7 C 0.5662(9) 0.6408(4) 0.0917(4) 0.072(2) Uani 1 1 d . . . . .
C8 C 0.6109(9) 0.6414(4) 0.1827(4) 0.072(2) Uani 1 1 d . . . . .
C9 C 0.8933(10) 0.7122(5) 0.1081(7) 0.095(3) Uani 1 1 d . . . . .
C10 C 0.4806(9) 0.6265(6) 0.0456(4) 0.079(2) Uani 1 1 d . . . . .
C11 C 0.4805(16) 0.5950(6) 0.3140(5) 0.102(4) Uani 1 1 d . . . . .
H11 H 0.422440 0.577956 0.339718 0.122 Uiso 1 1 calc R U . . .
C12 C 0.4687(13) 0.5947(5) 0.2555(4) 0.087(3) Uani 1 1 d . . . . .
C13 C 0.3688(11) 0.5675(4) 0.2233(4) 0.079(2) Uani 1 1 d . . . . .
C14 C 0.3940(12) 0.5203(5) 0.1841(4) 0.084(3) Uani 1 1 d . . . . .
H14 H 0.476993 0.505099 0.179810 0.101 Uiso 1 1 calc R U . . .
C15 C 0.2957(11) 0.4956(4) 0.1511(4) 0.080(2) Uani 1 1 d . . . . .
H15 H 0.311729 0.462969 0.125489 0.096 Uiso 1 1 calc R U . . .
C16 C 0.1800(11) 0.5189(4) 0.1565(4) 0.078(2) Uani 1 1 d . . . . .
C17 C 0.1504(10) 0.5636(4) 0.1961(4) 0.076(2) Uani 1 1 d . . . . .
H17 H 0.066605 0.577723 0.200145 0.091 Uiso 1 1 calc R U . . .
C18 C 0.2424(10) 0.5868(4) 0.2288(3) 0.073(2) Uani 1 1 d . . . . .
H18 H 0.221708 0.616887 0.256159 0.088 Uiso 1 1 calc R U . . .
C19 C 0.0964(16) 0.5304(6) 0.0631(5) 0.112(4) Uani 1 1 d . . . . .
H19A H 0.029512 0.517758 0.037605 0.168 Uiso 1 1 calc R U . . .
H19B H 0.093932 0.575471 0.068044 0.168 Uiso 1 1 calc R U . . .
H19C H 0.177693 0.518354 0.047616 0.168 Uiso 1 1 calc R U . . .
C20 C 0.0704(18) 0.4289(6) 0.1097(6) 0.117(5) Uani 1 1 d . . . . .
H20A H 0.001182 0.419408 0.084385 0.175 Uiso 1 1 calc R U . . .
H20B H 0.149235 0.414121 0.093630 0.175 Uiso 1 1 calc R U . . .
H20C H 0.056076 0.408377 0.145482 0.175 Uiso 1 1 calc R U . . .
C21 C 0.5190(13) 0.7821(4) 0.2900(4) 0.089(3) Uani 1 1 d . . . . .
C22 C 0.3972(14) 0.7553(4) 0.2796(6) 0.104(4) Uani 1 1 d . . . . .
H22 H 0.352019 0.736493 0.309091 0.125 Uiso 1 1 calc R U . . .
C23 C 0.3475(11) 0.7570(4) 0.2282(5) 0.085(3) Uani 1 1 d . . . . .
H23 H 0.265900 0.740622 0.222329 0.102 Uiso 1 1 calc R U . . .
C24 C 0.4144(9) 0.7827(4) 0.1822(5) 0.078(2) Uani 1 1 d . . . . .
C25 C 0.3715(9) 0.7851(5) 0.1297(5) 0.083(3) Uani 1 1 d . . . . .
C26 C 0.4455(10) 0.8094(5) 0.0869(5) 0.084(2) Uani 1 1 d . . . . .
H26 H 0.416637 0.811431 0.049626 0.100 Uiso 1 1 calc R U . . .
C27 C 0.5643(9) 0.8306(4) 0.1023(4) 0.072(2) Uani 1 1 d . . . . .
C28 C 0.5361(8) 0.8091(3) 0.1921(4) 0.0660(18) Uani 1 1 d . . . . .
C29 C 0.2367(11) 0.7642(6) 0.1117(8) 0.105(4) Uani 1 1 d . . . . .
C30 C 0.6512(11) 0.8545(6) 0.0581(4) 0.090(3) Uani 1 1 d . . . . .
C31 C 0.6855(17) 0.8155(5) 0.3242(4) 0.102(4) Uani 1 1 d . . . . .
H31 H 0.747784 0.823982 0.351334 0.122 Uiso 1 1 calc R U . . .
C32 C 0.6976(13) 0.8335(4) 0.2697(4) 0.086(3) Uani 1 1 d . . . . .
C33 C 0.7920(11) 0.8704(4) 0.2423(4) 0.082(3) Uani 1 1 d . . . . .
C34 C 0.9189(11) 0.8537(5) 0.2483(4) 0.084(3) Uani 1 1 d . . . . .
H34 H 0.940986 0.818176 0.269465 0.101 Uiso 1 1 calc R U . . .
C35 C 1.0122(14) 0.8894(5) 0.2232(5) 0.095(3) Uani 1 1 d . . . . .
H35 H 1.098015 0.878886 0.227562 0.114 Uiso 1 1 calc R U . . .
C36 C 0.9777(14) 0.9400(5) 0.1921(5) 0.096(4) Uani 1 1 d . . . . .
C37 C 0.8597(14) 0.9573(4) 0.1864(5) 0.093(3) Uani 1 1 d . . . . .
H37 H 0.841412 0.993295 0.165202 0.112 Uiso 1 1 calc R U . . .
C38 C 0.7594(15) 0.9238(5) 0.2108(5) 0.094(3) Uani 1 1 d . . . . .
H38 H 0.674759 0.936456 0.206409 0.113 Uiso 1 1 calc R U . . .
C39 C 1.073(2) 0.9681(10) 0.1024(6) 0.155(9) Uani 1 1 d . . . . .
H39A H 1.064820 0.923894 0.093611 0.233 Uiso 1 1 calc R U . . .
H39B H 0.999750 0.990375 0.087811 0.233 Uiso 1 1 calc R U . . .
H39C H 1.149069 0.984519 0.085320 0.233 Uiso 1 1 calc R U . . .
C40 C 1.0908(16) 1.0401(6) 0.1803(7) 0.118(5) Uani 1 1 d . . . . .
H40A H 1.094456 1.041482 0.220933 0.177 Uiso 1 1 calc R U . . .
H40B H 1.167585 1.058019 0.164799 0.177 Uiso 1 1 calc R U . . .
H40C H 1.018265 1.063876 0.167290 0.177 Uiso 1 1 calc R U . . .
N1 N 0.5733(8) 0.6236(4) 0.2372(3) 0.0760(19) Uani 1 1 d . . . . .
N2 N 0.5341(7) 0.6285(4) 0.1417(3) 0.0742(18) Uani 1 1 d . . . . .
N3 N 0.5904(13) 0.6243(5) 0.3273(4) 0.101(3) Uani 1 1 d . . . . .
N4 N 0.0778(11) 0.4991(4) 0.1186(4) 0.095(3) Uani 1 1 d . . . . .
H4 H -0.003663 0.513440 0.134543 0.114 Uiso 1 1 calc R U . . .
N5 N 0.5839(8) 0.8103(3) 0.2469(3) 0.0701(17) Uani 1 1 d . . . . .
N6 N 0.6101(6) 0.8303(3) 0.1530(3) 0.0631(14) Uani 1 1 d . . . . .
N7 N 0.5817(13) 0.7859(5) 0.3359(3) 0.103(3) Uani 1 1 d . . . . .
N8 N 1.0790(13) 0.9761(5) 0.1620(5) 0.113(4) Uani 1 1 d . . . . .
H8 H 1.159312 0.955839 0.173354 0.136 Uiso 1 1 calc R U . . .
F1 F 0.9834(6) 0.6757(4) 0.1265(4) 0.114(2) Uani 1 1 d . . . . .
F2 F 0.9075(7) 0.7212(4) 0.0554(4) 0.118(2) Uani 1 1 d . . . . .
F3 F 0.9044(6) 0.7666(3) 0.1366(3) 0.1018(19) Uani 1 1 d . . . . .
F4 F 0.4489(15) 0.5673(7) 0.0452(4) 0.195(8) Uani 1 1 d . . . . .
F5 F 0.3745(10) 0.6517(12) 0.0521(5) 0.255(12) Uani 1 1 d . . . . .
F6 F 0.5183(8) 0.6381(5) -0.0038(3) 0.124(3) Uani 1 1 d . . . . .
F7 F 0.2270(7) 0.7036(3) 0.1278(5) 0.120(3) Uani 1 1 d . . . . .
F8 F 0.1562(6) 0.7962(4) 0.1404(5) 0.125(3) Uani 1 1 d . . . . .
F9 F 0.2163(7) 0.7692(5) 0.0581(4) 0.125(3) Uani 1 1 d . . . . .
F10 F 0.7478(13) 0.8228(10) 0.0536(6) 0.238(11) Uani 1 1 d . . . . .
F11 F 0.6110(9) 0.8553(5) 0.0100(3) 0.130(3) Uani 1 1 d . . . . .
F12 F 0.6868(18) 0.9124(9) 0.0684(5) 0.233(10) Uani 1 1 d . . . . .
Al1 Al 0.5675(9) 0.6915(4) 0.4754(3) 0.181(3) Uani 1 1 d D U . . .
O1 O 0.474(2) 0.7358(10) 0.4226(6) 0.206(7) Uani 1 1 d D U . . .
O2 O 0.6926(14) 0.6551(12) 0.4263(6) 0.209(7) Uani 1 1 d D U . . .
O3 O 0.4720(17) 0.6181(9) 0.4595(8) 0.190(5) Uani 1 1 d D U . . .
O4 O 0.6528(14) 0.6462(14) 0.5307(8) 0.237(9) Uani 1 1 d D U . . .
O5 O 0.441(2) 0.7058(11) 0.5300(7) 0.211(7) Uani 1 1 d D U . . .
O6 O 0.665(3) 0.7617(14) 0.4964(15) 0.275(10) Uani 1 1 d D U . . .
Cl1 Cl -0.1855(5) 0.52610(16) 0.1563(3) 0.152(2) Uani 1 1 d . . . . .
Cl2 Cl 1.3588(5) 0.9402(2) 0.1836(4) 0.176(3) Uani 1 1 d . . . . .
Cl3 Cl 1.0746(3) 0.7052(2) 0.31162(15) 0.1147(11) Uani 1 1 d . . . . .
Cl4 Cl 0.6757(12) 0.4100(6) 0.1921(7) 0.214(5) Uani 0.677(4) 1 d . . P . .
Cl5 Cl 0.6507(15) 0.6684(5) 0.6397(5) 0.147(4) Uani 0.417(4) 1 d . . P . .
Cl6 Cl 0.1653(17) 0.6263(15) 0.5314(7) 0.265(12) Uani 0.539(4) 1 d . . P A 1
Cl7 Cl 0.0787(13) 0.5636(11) 0.5030(5) 0.166(7) Uani 0.367(4) 1 d . . P B 2

loop_
_atom_site_aniso_label
_atom_site_aniso_U_11
_atom_site_aniso_U_22
_atom_site_aniso_U_33
_atom_site_aniso_U_23
_atom_site_aniso_U_13
_atom_site_aniso_U_12
C1 0.128(10) 0.085(6) 0.069(5) -0.012(5) -0.017(6) 0.035(7)
C2 0.088(7) 0.081(6) 0.138(11) -0.030(7) -0.043(7) 0.024(5)
C3 0.092(6) 0.075(5) 0.088(7) -0.013(5) -0.021(5) 0.015(5)
C4 0.057(4) 0.071(5) 0.109(7) -0.023(5) -0.014(4) 0.015(4)
C5 0.059(4) 0.064(4) 0.119(8) -0.021(5) 0.007(5) 0.005(3)
C6 0.074(5) 0.085(5) 0.081(5) -0.002(5) 0.010(4) 0.009(4)
C7 0.075(5) 0.071(5) 0.071(5) -0.005(4) -0.001(4) 0.005(4)
C8 0.087(5) 0.058(4) 0.072(5) -0.012(3) -0.017(4) 0.015(4)
C9 0.073(5) 0.074(5) 0.139(10) 0.000(6) -0.017(6) -0.003(5)
C10 0.064(5) 0.103(7) 0.069(5) -0.006(5) 0.006(4) 0.000(5)
C11 0.136(10) 0.093(7) 0.076(6) 0.006(5) -0.003(6) 0.030(7)
C12 0.121(8) 0.078(5) 0.063(5) -0.007(4) -0.015(5) 0.006(6)
C13 0.098(6) 0.065(4) 0.075(5) 0.011(4) -0.001(5) 0.004(4)
C14 0.109(7) 0.075(5) 0.069(5) 0.000(4) 0.008(5) 0.019(5)
C15 0.107(7) 0.056(4) 0.078(5) -0.002(4) -0.004(5) 0.007(4)
C16 0.107(7) 0.057(4) 0.069(4) 0.021(4) -0.016(5) -0.004(4)
C17 0.091(6) 0.062(4) 0.074(5) 0.020(4) -0.003(4) 0.001(4)
C18 0.099(6) 0.067(4) 0.054(4) 0.015(3) 0.014(4) 0.009(4)
C19 0.163(12) 0.097(7) 0.075(6) 0.034(5) -0.040(7) -0.029(8)
C20 0.160(13) 0.083(7) 0.107(8) 0.017(6) -0.043(9) -0.040(8)
C21 0.127(8) 0.064(5) 0.076(6) 0.005(4) 0.036(6) -0.005(5)
C22 0.131(9) 0.058(5) 0.124(10) 0.015(5) 0.068(9) 0.002(5)
C23 0.086(6) 0.062(4) 0.107(8) 0.006(5) 0.027(6) 0.004(4)
C24 0.071(5) 0.054(4) 0.110(7) 0.003(4) 0.024(5) 0.005(3)
C25 0.062(4) 0.071(5) 0.116(8) 0.004(5) -0.003(5) 0.010(4)
C26 0.082(6) 0.084(6) 0.085(6) -0.002(5) -0.025(5) 0.001(5)
C27 0.081(5) 0.073(4) 0.062(4) 0.008(4) 0.004(4) 0.008(4)
C28 0.074(4) 0.053(3) 0.070(4) 0.007(3) 0.009(4) 0.007(3)
C29 0.076(6) 0.090(7) 0.150(12) -0.026(7) 0.014(7) 0.005(5)
C30 0.084(6) 0.118(8) 0.069(5) 0.034(5) -0.008(5) 0.005(6)
C31 0.170(12) 0.079(6) 0.056(5) -0.007(4) 0.004(6) -0.008(7)
C32 0.132(9) 0.063(4) 0.063(4) -0.011(4) 0.020(5) -0.015(5)
C33 0.115(8) 0.061(4) 0.070(5) -0.018(4) 0.011(5) -0.014(5)
C34 0.108(7) 0.072(5) 0.072(5) -0.028(4) -0.012(5) -0.006(5)
C35 0.123(9) 0.074(6) 0.088(6) -0.031(5) 0.012(6) -0.020(6)
C36 0.130(10) 0.076(6) 0.084(6) -0.035(5) 0.033(6) -0.022(6)
C37 0.145(11) 0.057(4) 0.077(5) -0.004(4) 0.030(6) -0.008(5)
C38 0.137(9) 0.064(5) 0.080(6) -0.019(4) 0.012(6) 0.006(6)
C39 0.199(18) 0.166(15) 0.102(9) -0.043(10) 0.075(11) -0.093(14)
C40 0.136(10) 0.077(6) 0.142(11) -0.037(7) 0.056(10) -0.023(7)
N1 0.082(5) 0.084(4) 0.062(4) -0.010(3) -0.008(3) 0.011(4)
N2 0.075(4) 0.081(4) 0.067(4) -0.003(3) -0.002(3) 0.021(4)
N3 0.132(8) 0.091(6) 0.080(5) -0.005(4) -0.017(6) 0.011(6)
N4 0.133(7) 0.066(4) 0.086(5) 0.032(4) -0.032(5) -0.018(4)
N5 0.099(5) 0.052(3) 0.059(3) -0.002(3) 0.019(3) 0.005(3)
N6 0.060(3) 0.066(3) 0.063(3) 0.009(3) 0.004(3) 0.007(3)
N7 0.165(10) 0.085(5) 0.058(4) 0.005(4) 0.016(5) -0.013(6)
N8 0.142(9) 0.074(5) 0.123(7) -0.041(5) 0.056(7) -0.034(5)
F1 0.064(3) 0.097(4) 0.181(7) -0.010(4) -0.009(4) 0.009(3)
F2 0.085(4) 0.129(6) 0.139(6) -0.014(5) 0.022(4) -0.021(4)
F3 0.092(4) 0.074(3) 0.139(5) -0.011(3) -0.016(4) 0.004(3)
F4 0.252(15) 0.218(12) 0.114(6) 0.056(7) -0.085(8) -0.141(12)
F5 0.109(6) 0.53(3) 0.121(7) -0.143(13) -0.053(6) 0.114(12)
F6 0.119(5) 0.184(8) 0.068(3) -0.001(4) 0.005(3) -0.041(5)
F7 0.086(4) 0.083(4) 0.192(8) -0.012(4) 0.013(4) -0.015(3)
F8 0.067(3) 0.107(5) 0.201(9) -0.018(5) 0.012(4) 0.011(3)
F9 0.076(4) 0.149(7) 0.150(7) -0.002(5) -0.031(4) 0.006(4)
F10 0.161(9) 0.37(2) 0.186(11) 0.191(15) 0.100(9) 0.107(12)
F11 0.144(6) 0.177(8) 0.070(3) 0.042(4) -0.011(4) -0.029(6)
F12 0.291(18) 0.283(18) 0.124(7) 0.015(9) 0.044(9) -0.212(17)
Al1 0.241(8) 0.187(6) 0.114(3) 0.018(4) 0.045(4) 0.014(5)
O1 0.272(16) 0.228(14) 0.118(8) 0.058(10) 0.055(9) -0.007(13)
O2 0.145(9) 0.37(2) 0.111(7) -0.069(11) 0.002(6) -0.066(10)
O3 0.159(11) 0.231(12) 0.182(13) 0.054(10) -0.002(9) -0.017(10)
O4 0.125(9) 0.43(3) 0.157(10) 0.101(15) 0.010(7) -0.037(11)
O5 0.240(15) 0.265(18) 0.128(9) 0.066(10) 0.051(10) 0.029(13)
O6 0.23(2) 0.291(18) 0.30(3) -0.078(16) 0.047(16) -0.042(16)
Cl1 0.130(3) 0.0746(16) 0.251(6) 0.028(3) -0.026(3) -0.0012(17)
Cl2 0.133(3) 0.099(2) 0.295(8) -0.053(3) 0.070(4) -0.011(2)
Cl3 0.0944(17) 0.139(3) 0.110(2) -0.0332(19) 0.0350(16) -0.0200(17)
Cl4 0.180(8) 0.196(9) 0.266(13) 0.077(10) -0.025(9) -0.030(8)
Cl5 0.197(11) 0.117(6) 0.128(7) -0.011(5) 0.013(7) -0.026(7)
Cl6 0.179(12) 0.44(4) 0.173(11) 0.063(17) 0.038(10) -0.001(18)
Cl7 0.113(7) 0.27(2) 0.118(7) 0.058(10) 0.004(6) 0.000(10)

loop_
_atom_type_symbol
_atom_type_description
_atom_type_scat_dispersion_real
_atom_type_scat_dispersion_imag
_atom_type_scat_source
C C 0.0181 0.0091 'International Tables Vol C Tables 4.2.6.8 and 6.1.1.4'
H H 0.0000 0.0000 'International Tables Vol C Tables 4.2.6.8 and 6.1.1.4'
N N 0.0311 0.0180 'International Tables Vol C Tables 4.2.6.8 and 6.1.1.4'
O O 0.0492 0.0322 'International Tables Vol C Tables 4.2.6.8 and 6.1.1.4'
F F 0.0727 0.0534 'International Tables Vol C Tables 4.2.6.8 and 6.1.1.4'
Al Al 0.2130 0.2455 'International Tables Vol C Tables 4.2.6.8 and 6.1.1.4'
Cl Cl 0.3639 0.7018 'International Tables Vol C Tables 4.2.6.8 and 6.1.1.4'

loop_
_geom_angle_atom_site_label_1
_geom_angle_atom_site_label_2
_geom_angle_atom_site_label_3
_geom_angle
_geom_angle_site_symmetry_1
_geom_angle_site_symmetry_3
_geom_angle_publ_flag
N3 C1 C2 131.3(11) . . ?
N3 C1 N1 105.1(12) . . ?
C2 C1 N1 123.5(11) . . ?
C3 C2 C1 119.6(11) . . ?
C3 C2 H2 120.2 . . ?
C1 C2 H2 120.2 . . ?
C2 C3 C4 119.5(12) . . ?
C2 C3 H3 120.3 . . ?
C4 C3 H3 120.3 . . ?
C5 C4 C3 121.9(10) . . ?
C5 C4 C8 115.7(9) . . ?
C3 C4 C8 122.4(11) . . ?
C4 C5 C6 119.3(9) . . ?
C4 C5 C9 122.5(10) . . ?
C6 C5 C9 118.0(11) . . ?
C5 C6 C7 119.4(9) . . ?
C5 C6 H6 120.3 . . ?
C7 C6 H6 120.3 . . ?
N2 C7 C6 121.0(9) . . ?
N2 C7 C10 119.9(9) . . ?
C6 C7 C10 119.1(9) . . ?
N2 C8 C4 124.9(9) . . ?
N2 C8 N1 117.2(9) . . ?
C4 C8 N1 117.8(8) . . ?
F2 C9 F1 109.6(12) . . ?
F2 C9 F3 110.7(10) . . ?
F1 C9 F3 106.2(10) . . ?
F2 C9 C5 112.8(10) . . ?
F1 C9 C5 109.9(10) . . ?
F3 C9 C5 107.4(10) . . ?
F5 C10 F6 108.1(12) . . ?
F5 C10 F4 100.8(15) . . ?
F6 C10 F4 105.3(10) . . ?
F5 C10 C7 111.9(9) . . ?
F6 C10 C7 117.6(9) . . ?
F4 C10 C7 111.7(10) . . ?
N3 C11 C12 108.1(13) . . ?
N3 C11 H11 126.0 . . ?
C12 C11 H11 126.0 . . ?
N1 C12 C11 104.4(11) . . ?
N1 C12 C13 128.5(9) . . ?
C11 C12 C13 127.1(13) . . ?
C14 C13 C18 117.1(10) . . ?
C14 C13 C12 120.7(10) . . ?
C18 C13 C12 122.2(9) . . ?
C13 C14 C15 120.2(10) . . ?
C13 C14 H14 119.9 . . ?
C15 C14 H14 119.9 . . ?
C16 C15 C14 119.0(9) . . ?
C16 C15 H15 120.5 . . ?
C14 C15 H15 120.5 . . ?
C15 C16 C17 122.5(9) . . ?
C15 C16 N4 120.6(10) . . ?
C17 C16 N4 116.9(10) . . ?
C18 C17 C16 119.3(10) . . ?
C18 C17 H17 120.4 . . ?
C16 C17 H17 120.4 . . ?
C17 C18 C13 121.8(9) . . ?
C17 C18 H18 119.1 . . ?
C13 C18 H18 119.1 . . ?
N4 C19 H19A 109.5 . . ?
N4 C19 H19B 109.5 . . ?
H19A C19 H19B 109.5 . . ?
N4 C19 H19C 109.5 . . ?
H19A C19 H19C 109.5 . . ?
H19B C19 H19C 109.5 . . ?
N4 C20 H20A 109.5 . . ?
N4 C20 H20B 109.5 . . ?
H20A C20 H20B 109.5 . . ?
N4 C20 H20C 109.5 . . ?
H20A C20 H20C 109.5 . . ?
H20B C20 H20C 109.5 . . ?
N7 C21 N5 110.6(11) . . ?
N7 C21 C22 129.8(10) . . ?
N5 C21 C22 119.7(11) . . ?
C23 C22 C21 120.3(9) . . ?
C23 C22 H22 119.9 . . ?
C21 C22 H22 119.9 . . ?
C22 C23 C24 121.6(11) . . ?
C22 C23 H23 119.2 . . ?
C24 C23 H23 119.2 . . ?
C25 C24 C23 124.9(10) . . ?
C25 C24 C28 116.6(8) . . ?
C23 C24 C28 118.4(10) . . ?
C24 C25 C26 120.9(9) . . ?
C24 C25 C29 124.0(11) . . ?
C26 C25 C29 115.0(11) . . ?
C27 C26 C25 116.2(9) . . ?
C27 C26 H26 121.9 . . ?
C25 C26 H26 121.9 . . ?
N6 C27 C26 125.5(9) . . ?
N6 C27 C30 115.4(9) . . ?
C26 C27 C30 119.1(9) . . ?
N6 C28 N5 116.4(8) . . ?
N6 C28 C24 124.3(8) . . ?
N5 C28 C24 119.3(8) . . ?
F8 C29 F9 111.6(13) . . ?
F8 C29 F7 107.9(12) . . ?
F9 C29 F7 110.1(12) . . ?
F8 C29 C25 107.9(11) . . ?
F9 C29 C25 113.5(12) . . ?
F7 C29 C25 105.4(11) . . ?
F11 C30 F10 102.4(13) . . ?
F11 C30 F12 105.0(11) . . ?
F10 C30 F12 107.2(16) . . ?
F11 C30 C27 117.0(10) . . ?
F10 C30 C27 112.7(9) . . ?
F12 C30 C27 111.6(11) . . ?
N7 C31 C32 115.0(12) . . ?
N7 C31 H31 122.5 . . ?
C32 C31 H31 122.5 . . ?
C31 C32 N5 100.9(10) . . ?
C31 C32 C33 131.0(12) . . ?
N5 C32 C33 127.9(9) . . ?
C34 C33 C38 119.8(11) . . ?
C34 C33 C32 118.9(10) . . ?
C38 C33 C32 121.3(12) . . ?
C35 C34 C33 120.0(11) . . ?
C35 C34 H34 120.0 . . ?
C33 C34 H34 120.0 . . ?
C36 C35 C34 118.9(13) . . ?
C36 C35 H35 120.6 . . ?
C34 C35 H35 120.6 . . ?
C37 C36 C35 122.5(11) . . ?
C37 C36 N8 119.0(12) . . ?
C35 C36 N8 118.5(14) . . ?
C36 C37 C38 122.2(11) . . ?
C36 C37 H37 118.9 . . ?
C38 C37 H37 118.9 . . ?
C37 C38 C33 116.6(13) . . ?
C37 C38 H38 121.7 . . ?
C33 C38 H38 121.7 . . ?
N8 C39 H39A 109.5 . . ?
N8 C39 H39B 109.5 . . ?
H39A C39 H39B 109.5 . . ?
N8 C39 H39C 109.5 . . ?
H39A C39 H39C 109.5 . . ?
H39B C39 H39C 109.5 . . ?
N8 C40 H40A 109.5 . . ?
N8 C40 H40B 109.5 . . ?
H40A C40 H40B 109.5 . . ?
N8 C40 H40C 109.5 . . ?
H40A C40 H40C 109.5 . . ?
H40B C40 H40C 109.5 . . ?
C12 N1 C1 111.9(9) . . ?
C12 N1 C8 131.1(8) . . ?
C1 N1 C8 116.9(9) . . ?
C7 N2 C8 119.6(9) . . ?
C1 N3 C11 110.5(10) . . ?
C16 N4 C19 108.6(9) . . ?
C16 N4 C20 114.1(9) . . ?
C19 N4 C20 109.0(10) . . ?
C16 N4 H4 108.3 . . ?
C19 N4 H4 108.3 . . ?
C20 N4 H4 108.3 . . ?
C21 N5 C28 120.5(9) . . ?
C21 N5 C32 107.0(9) . . ?
C28 N5 C32 132.4(7) . . ?
C28 N6 C27 116.3(8) . . ?
C21 N7 C31 106.6(9) . . ?
C39 N8 C40 114.6(14) . . ?
C39 N8 C36 112.3(11) . . ?
C40 N8 C36 113.9(9) . . ?
C39 N8 H8 105.0 . . ?
C40 N8 H8 105.0 . . ?
C36 N8 H8 105.0 . . ?
O1 Al1 O4 176.8(9) . . ?
O1 Al1 O6 93.6(15) . . ?
O4 Al1 O6 87.8(16) . . ?
O1 Al1 O5 90.4(8) . . ?
O4 Al1 O5 86.6(9) . . ?
O6 Al1 O5 94.3(13) . . ?
O1 Al1 O3 90.3(10) . . ?
O4 Al1 O3 88.2(11) . . ?
O6 Al1 O3 175.8(14) . . ?
O5 Al1 O3 83.9(11) . . ?
O1 Al1 O2 99.2(9) . . ?
O4 Al1 O2 83.5(9) . . ?
O6 Al1 O2 96.2(11) . . ?
O5 Al1 O2 165.3(11) . . ?
O3 Al1 O2 84.9(9) . . ?

loop_
_geom_bond_atom_site_label_1
_geom_bond_atom_site_label_2
_geom_bond_distance
_geom_bond_site_symmetry_2
_geom_bond_publ_flag
C1 N3 1.340(18) . ?
C1 C2 1.40(2) . ?
C1 N1 1.399(14) . ?
C2 C3 1.34(2) . ?
C2 H2 0.9500 . ?
C3 C4 1.400(14) . ?
C3 H3 0.9500 . ?
C4 C5 1.378(17) . ?
C4 C8 1.414(14) . ?
C5 C6 1.378(16) . ?
C5 C9 1.552(15) . ?
C6 C7 1.429(15) . ?
C6 H6 0.9500 . ?
C7 N2 1.279(12) . ?
C7 C10 1.470(14) . ?
C8 N2 1.313(12) . ?
C8 N1 1.424(13) . ?
C9 F2 1.292(18) . ?
C9 F1 1.321(14) . ?
C9 F3 1.365(14) . ?
C10 F5 1.266(15) . ?
C10 F6 1.281(12) . ?
C10 F4 1.321(17) . ?
C11 N3 1.37(2) . ?
C11 C12 1.414(16) . ?
C11 H11 0.9500 . ?
C12 N1 1.353(16) . ?
C12 C13 1.443(16) . ?
C13 C14 1.415(14) . ?
C13 C18 1.419(15) . ?
C14 C15 1.421(17) . ?
C14 H14 0.9500 . ?
C15 C16 1.341(16) . ?
C15 H15 0.9500 . ?
C16 C17 1.393(15) . ?
C16 N4 1.485(14) . ?
C17 C18 1.354(15) . ?
C17 H17 0.9500 . ?
C18 H18 0.9500 . ?
C19 N4 1.510(13) . ?
C19 H19A 0.9800 . ?
C19 H19B 0.9800 . ?
C19 H19C 0.9800 . ?
C20 N4 1.531(15) . ?
C20 H20A 0.9800 . ?
C20 H20B 0.9800 . ?
C20 H20C 0.9800 . ?
C21 N7 1.293(17) . ?
C21 N5 1.389(12) . ?
C21 C22 1.45(2) . ?
C22 C23 1.35(2) . ?
C22 H22 0.9500 . ?
C23 C24 1.430(15) . ?
C23 H23 0.9500 . ?
C24 C25 1.344(16) . ?
C24 C28 1.439(13) . ?
C25 C26 1.399(17) . ?
C25 C29 1.569(17) . ?
C26 C27 1.398(15) . ?
C26 H26 0.9500 . ?
C27 N6 1.315(12) . ?
C27 C30 1.501(14) . ?
C28 N6 1.311(11) . ?
C28 N5 1.414(12) . ?
C29 F8 1.300(15) . ?
C29 F9 1.31(2) . ?
C29 F7 1.368(17) . ?
C30 F11 1.235(13) . ?
C30 F10 1.242(17) . ?
C30 F12 1.33(2) . ?
C31 N7 1.31(2) . ?
C31 C32 1.373(14) . ?
C31 H31 0.9500 . ?
C32 N5 1.422(16) . ?
C32 C33 1.445(15) . ?
C33 C34 1.410(17) . ?
C33 C38 1.422(16) . ?
C34 C35 1.396(17) . ?
C34 H34 0.9500 . ?
C35 C36 1.37(2) . ?
C35 H35 0.9500 . ?
C36 C37 1.32(2) . ?
C36 N8 1.516(15) . ?
C37 C38 1.419(19) . ?
C37 H37 0.9500 . ?
C38 H38 0.9500 . ?
C39 N8 1.45(2) . ?
C39 H39A 0.9800 . ?
C39 H39B 0.9800 . ?
C39 H39C 0.9800 . ?
C40 N8 1.455(14) . ?
C40 H40A 0.9800 . ?
C40 H40B 0.9800 . ?
C40 H40C 0.9800 . ?
N4 H4 1.0000 . ?
N8 H8 1.0000 . ?
Al1 O1 1.876(16) . ?
Al1 O4 1.885(16) . ?
Al1 O6 1.905(19) . ?
Al1 O5 1.913(15) . ?
Al1 O3 1.922(17) . ?
Al1 O2 1.948(15) . ?

loop_
_geom_torsion_atom_site_label_1
_geom_torsion_atom_site_label_2
_geom_torsion_atom_site_label_3
_geom_torsion_atom_site_label_4
_geom_torsion
_geom_torsion_site_symmetry_1
_geom_torsion_site_symmetry_2
_geom_torsion_site_symmetry_3
_geom_torsion_site_symmetry_4
_geom_torsion_publ_flag
N3 C1 C2 C3 -178.5(11) . . . . ?
N1 C1 C2 C3 -3.2(16) . . . . ?
C1 C2 C3 C4 4.3(15) . . . . ?
C2 C3 C4 C5 176.7(9) . . . . ?
C2 C3 C4 C8 -0.1(14) . . . . ?
C3 C4 C5 C6 -178.3(9) . . . . ?
C8 C4 C5 C6 -1.3(12) . . . . ?
C3 C4 C5 C9 6.3(14) . . . . ?
C8 C4 C5 C9 -176.7(8) . . . . ?
C4 C5 C6 C7 1.4(14) . . . . ?
C9 C5 C6 C7 177.0(8) . . . . ?
C5 C6 C7 N2 -0.3(14) . . . . ?
C5 C6 C7 C10 178.8(9) . . . . ?
C5 C4 C8 N2 0.1(12) . . . . ?
C3 C4 C8 N2 177.1(8) . . . . ?
C5 C4 C8 N1 177.7(8) . . . . ?
C3 C4 C8 N1 -5.2(12) . . . . ?
C4 C5 C9 F2 178.8(9) . . . . ?
C6 C5 C9 F2 3.3(14) . . . . ?
C4 C5 C9 F1 56.2(14) . . . . ?
C6 C5 C9 F1 -119.3(12) . . . . ?
C4 C5 C9 F3 -59.0(12) . . . . ?
C6 C5 C9 F3 125.6(11) . . . . ?
N2 C7 C10 F5 55.9(18) . . . . ?
C6 C7 C10 F5 -123.1(16) . . . . ?
N2 C7 C10 F6 -178.1(10) . . . . ?
C6 C7 C10 F6 2.8(15) . . . . ?
N2 C7 C10 F4 -56.3(14) . . . . ?
C6 C7 C10 F4 124.7(12) . . . . ?
N3 C11 C12 N1 0.4(12) . . . . ?
N3 C11 C12 C13 178.6(10) . . . . ?
N1 C12 C13 C14 57.6(14) . . . . ?
C11 C12 C13 C14 -120.1(13) . . . . ?
N1 C12 C13 C18 -121.7(12) . . . . ?
C11 C12 C13 C18 60.6(15) . . . . ?
C18 C13 C14 C15 1.8(14) . . . . ?
C12 C13 C14 C15 -177.6(9) . . . . ?
C13 C14 C15 C16 2.0(15) . . . . ?
C14 C15 C16 C17 -4.6(14) . . . . ?
C14 C15 C16 N4 173.4(8) . . . . ?
C15 C16 C17 C18 3.2(13) . . . . ?
N4 C16 C17 C18 -174.9(7) . . . . ?
C16 C17 C18 C13 1.0(12) . . . . ?
C14 C13 C18 C17 -3.3(13) . . . . ?
C12 C13 C18 C17 176.1(9) . . . . ?
N7 C21 C22 C23 179.2(12) . . . . ?
N5 C21 C22 C23 0.8(14) . . . . ?
C21 C22 C23 C24 2.5(15) . . . . ?
C22 C23 C24 C25 179.0(10) . . . . ?
C22 C23 C24 C28 -2.0(13) . . . . ?
C23 C24 C25 C26 -177.9(9) . . . . ?
C28 C24 C25 C26 3.0(13) . . . . ?
C23 C24 C25 C29 4.7(15) . . . . ?
C28 C24 C25 C29 -174.4(8) . . . . ?
C24 C25 C26 C27 0.0(14) . . . . ?
C29 C25 C26 C27 177.6(9) . . . . ?
C25 C26 C27 N6 -1.3(15) . . . . ?
C25 C26 C27 C30 177.1(10) . . . . ?
C25 C24 C28 N6 -5.6(12) . . . . ?
C23 C24 C28 N6 175.3(8) . . . . ?
C25 C24 C28 N5 177.3(8) . . . . ?
C23 C24 C28 N5 -1.8(11) . . . . ?
C24 C25 C29 F8 57.3(16) . . . . ?
C26 C25 C29 F8 -120.2(13) . . . . ?
C24 C25 C29 F9 -178.4(10) . . . . ?
C26 C25 C29 F9 4.1(14) . . . . ?
C24 C25 C29 F7 -57.8(14) . . . . ?
C26 C25 C29 F7 124.7(12) . . . . ?
N6 C27 C30 F11 -179.9(11) . . . . ?
C26 C27 C30 F11 1.5(17) . . . . ?
N6 C27 C30 F10 61.7(18) . . . . ?
C26 C27 C30 F10 -116.8(16) . . . . ?
N6 C27 C30 F12 -58.9(15) . . . . ?
C26 C27 C30 F12 122.5(14) . . . . ?
N7 C31 C32 N5 -0.4(13) . . . . ?
N7 C31 C32 C33 174.6(11) . . . . ?
C31 C32 C33 C34 53.0(16) . . . . ?
N5 C32 C33 C34 -133.2(11) . . . . ?
C31 C32 C33 C38 -125.3(14) . . . . ?
N5 C32 C33 C38 48.4(13) . . . . ?
C38 C33 C34 C35 -0.3(13) . . . . ?
C32 C33 C34 C35 -178.7(8) . . . . ?
C33 C34 C35 C36 -1.0(13) . . . . ?
C34 C35 C36 C37 2.0(14) . . . . ?
C34 C35 C36 N8 -176.1(8) . . . . ?
C35 C36 C37 C38 -1.6(16) . . . . ?
N8 C36 C37 C38 176.5(9) . . . . ?
C36 C37 C38 C33 0.2(15) . . . . ?
C34 C33 C38 C37 0.7(13) . . . . ?
C32 C33 C38 C37 179.0(8) . . . . ?
C11 C12 N1 C1 1.2(11) . . . . ?
C13 C12 N1 C1 -176.9(10) . . . . ?
C11 C12 N1 C8 -174.7(9) . . . . ?
C13 C12 N1 C8 7.1(17) . . . . ?
N3 C1 N1 C12 -2.4(12) . . . . ?
C2 C1 N1 C12 -178.8(9) . . . . ?
N3 C1 N1 C8 174.2(8) . . . . ?
C2 C1 N1 C8 -2.2(14) . . . . ?
N2 C8 N1 C12 -0.3(14) . . . . ?
C4 C8 N1 C12 -178.1(9) . . . . ?
N2 C8 N1 C1 -176.1(8) . . . . ?
C4 C8 N1 C1 6.1(11) . . . . ?
C6 C7 N2 C8 -0.9(13) . . . . ?
C10 C7 N2 C8 -179.9(8) . . . . ?
C4 C8 N2 C7 1.0(13) . . . . ?
N1 C8 N2 C7 -176.6(8) . . . . ?
C2 C1 N3 C11 178.6(11) . . . . ?
N1 C1 N3 C11 2.6(12) . . . . ?
C12 C11 N3 C1 -2.0(13) . . . . ?
C15 C16 N4 C19 -75.8(12) . . . . ?
C17 C16 N4 C19 102.3(11) . . . . ?
C15 C16 N4 C20 46.1(14) . . . . ?
C17 C16 N4 C20 -135.9(11) . . . . ?
N7 C21 N5 C28 176.8(9) . . . . ?
C22 C21 N5 C28 -4.6(13) . . . . ?
N7 C21 N5 C32 -0.2(11) . . . . ?
C22 C21 N5 C32 178.5(9) . . . . ?
N6 C28 N5 C21 -172.3(8) . . . . ?
C24 C28 N5 C21 5.0(11) . . . . ?
N6 C28 N5 C32 3.7(12) . . . . ?
C24 C28 N5 C32 -179.0(8) . . . . ?
C31 C32 N5 C21 0.3(10) . . . . ?
C33 C32 N5 C21 -174.9(10) . . . . ?
C31 C32 N5 C28 -176.1(9) . . . . ?
C33 C32 N5 C28 8.7(16) . . . . ?
N5 C28 N6 C27 -178.4(7) . . . . ?
C24 C28 N6 C27 4.4(11) . . . . ?
C26 C27 N6 C28 -0.9(13) . . . . ?
C30 C27 N6 C28 -179.4(8) . . . . ?
N5 C21 N7 C31 -0.1(13) . . . . ?
C22 C21 N7 C31 -178.5(11) . . . . ?
C32 C31 N7 C21 0.3(15) . . . . ?
C37 C36 N8 C39 -68.3(16) . . . . ?
C35 C36 N8 C39 109.9(16) . . . . ?
C37 C36 N8 C40 64.0(18) . . . . ?
C35 C36 N8 C40 -117.8(15) . . . . ?
